data_7212643
loop_
_publ_author_name
'Constable, Edwin C.'
'Harris, Kate'
'Housecroft, Catherine E.'
'Neuburger, Markus'
'Zampese, Jennifer A.'

_publ_section_title
;
 Turning {M(tpy)2}n+ embraces and CH&#x22EF;\p interactions on and off in
 homoleptic cobalt(ii) and cobalt(iii)
 bis(2,2&#x2032;:6&#x2032;,2&#x2033;-terpyridine) complexes
;
_journal_issue 10
_journal_name_full CrystEngComm
_journal_page_first 2949
_journal_paper_doi 10.1039/c002834g
_journal_volume 12
_journal_year 2010
_chemical_formula_moiety 'C36 H34 Co N6 O2, 2(F6 P), C2 H3 N'
_chemical_formula_sum 'C38 H37 Co F12 N7 O2 P2'
_chemical_formula_weight 972.61
_space_group_IT_number 2
_symmetry_cell_setting triclinic
_symmetry_space_group_name_Hall '-P 1'
_symmetry_space_group_name_H-M 'P -1'
_atom_sites_solution_hydrogens geom
_atom_sites_solution_primary direct
_audit_creation_date 08-07-29
_audit_creation_method CRYSTALS_ver_12.84
_cell_angle_alpha 79.1230(10)
_cell_angle_beta 79.0640(10)
_cell_angle_gamma 79.6200(10)
_cell_formula_units_Z 4
_cell_length_a 15.7438(4)
_cell_length_b 16.2492(4)
_cell_length_c 16.5825(4)
_cell_measurement_reflns_used 0
_cell_measurement_temperature 173
_cell_measurement_theta_max 0
_cell_measurement_theta_min 0
_cell_volume 4044.22(17)
_computing_cell_refinement 'DENZO/SCALEPACK (Otwinowski & Minor, 1997)'
_computing_data_collection 'COLLECT (Nonius, 1997-2001).'
_computing_data_reduction 'DENZO/SCALEPACK (Otwinowski & Minor, 1997)'
_computing_molecular_graphics 'CAMERON (Watkin et al., 1996)'
_computing_publication_material 'CRYSTALS (Betteridge et al., 2003)'
_computing_structure_refinement 'CRYSTALS (Betteridge et al., 2003)'
_computing_structure_solution 'SIR97 (Altomare et al., 1999)'
_diffrn_ambient_temperature 173
_diffrn_measured_fraction_theta_full 0.995
_diffrn_measured_fraction_theta_max 0.965
_diffrn_measurement_device_type 'Nonius KappaCCD'
_diffrn_measurement_method '\f & \w scans'
_diffrn_radiation_monochromator graphite
_diffrn_radiation_type 'Mo K\a'
_diffrn_radiation_wavelength 0.71073
_diffrn_reflns_av_R_equivalents 0.045
_diffrn_reflns_limit_h_max 25
_diffrn_reflns_limit_h_min -25
_diffrn_reflns_limit_k_max 26
_diffrn_reflns_limit_k_min -26
_diffrn_reflns_limit_l_max 27
_diffrn_reflns_limit_l_min -26
_diffrn_reflns_number 223440
_diffrn_reflns_theta_full 27.489
_diffrn_reflns_theta_max 35.700
_diffrn_reflns_theta_min 1.861
_diffrn_standards_number 0
_exptl_absorpt_coefficient_mu 0.604
_exptl_absorpt_correction_T_max 0.93
_exptl_absorpt_correction_T_min 0.88
_exptl_absorpt_correction_type multi-scan
_exptl_absorpt_process_details 'DENZO/SCALEPACK (Otwinowski & Minor, 1997)'
_exptl_crystal_colour orange
_exptl_crystal_density_diffrn 1.597
_exptl_crystal_description block
_exptl_crystal_F_000 1980
_exptl_crystal_size_max 0.36
_exptl_crystal_size_mid 0.21
_exptl_crystal_size_min 0.12
_refine_diff_density_max 1.00
_refine_diff_density_min -0.63
_refine_ls_extinction_method None
_refine_ls_goodness_of_fit_ref 1.1267
_refine_ls_hydrogen_treatment constr
_refine_ls_matrix_type full
_refine_ls_number_parameters 1252
_refine_ls_number_reflns 20317
_refine_ls_number_restraints 490
_refine_ls_R_factor_all 0.0782
_refine_ls_R_factor_gt 0.0422
_refine_ls_shift/su_max 0.000821
_refine_ls_structure_factor_coef F
_refine_ls_weighting_details
;
Method, part 1, Chebychev polynomial, (Watkin, 1994, Prince, 1982)
[weight] = 1.0/[A~0~*T~0~(x)+A~1~*T~1~(x) ... +A~n-1~]*T~n-1~(x)]
where A~i~ are the Chebychev coefficients listed below and x= Fcalc/Fmax
Method = Robust Weighting (Prince, 1982)
W = [weight] * [1-(deltaF/6*sigmaF)^2^]^2^
A~i~ are:
0.863 0.813 0.520
;
_refine_ls_weighting_scheme calc
_refine_ls_wR_factor_all 0.0780
_refine_ls_wR_factor_gt 0.0511
_refine_ls_wR_factor_ref 0.0511
_reflns_limit_h_max 25
_reflns_limit_h_min -24
_reflns_limit_k_max 26
_reflns_limit_k_min -25
_reflns_limit_l_max 27
_reflns_limit_l_min 0
_reflns_number_gt 20317
_reflns_number_total 36189
_reflns_threshold_expression I>3.0\s(I)
_oxford_diffrn_Wilson_B_factor 0.00
_oxford_diffrn_Wilson_scale 0.00
_oxford_refine_ls_scale 0.2692(2)
_oxford_structure_analysis_title 'kh259_173k_0m in P-1'
_cod_data_source_file c002834g.txt
_cod_data_source_block kh259_173k
_cod_depositor_comments
;
The following automatic conversions were performed:

'_symmetry_cell_setting' value 'Triclinic' changed to 'triclinic'
according to /home/saulius/struct/CIF-dictionaries/cif_core.dic
dictionary named 'cif_core.dic' version 2.4.2 from 2011-04-26.

Automatic conversion script
Id: cif_fix_values 1891 2012-01-12 08:04:46Z andrius 
;
_cod_original_sg_symbol_H-M 'P -1 '
_cod_original_formula_sum 'C38 H37 Co1 F12 N7 O2 P2'
_cod_database_code 7212643

loop_
_symmetry_equiv_pos_as_xyz
x,y,z
-x,-y,-z

loop_
_atom_site_label
_atom_site_type_symbol
_atom_site_fract_x
_atom_site_fract_y
_atom_site_fract_z
_atom_site_U_iso_or_equiv
_atom_site_occupancy
_atom_site_adp_type
_atom_site_refinement_flags_posn
_atom_site_refinement_flags_adp
Co1 Co 0.176970(14) 0.023066(14) 0.180042(13) 0.0233 1.0000 Uani . .
Co2 Co 0.332902(14) 0.472528(13) 0.319195(13) 0.0223 1.0000 Uani . .
N1 N 0.09916(9) -0.04785(9) 0.13542(9) 0.0287 1.0000 Uani . .
N2 N 0.07274(8) 0.01529(9) 0.27129(8) 0.0238 1.0000 Uani . .
N3 N 0.20344(9) 0.09200(9) 0.26678(8) 0.0248 1.0000 Uani . .
N4 N 0.27463(10) -0.08374(9) 0.21622(9) 0.0287 1.0000 Uani . .
N5 N 0.27567(9) 0.02823(9) 0.08173(9) 0.0271 1.0000 Uani . .
N6 N 0.13438(11) 0.13883(10) 0.09890(10) 0.0319 1.0000 Uani . .
N7 N 0.40330(9) 0.35136(9) 0.35956(8) 0.0249 1.0000 Uani . .
N8 N 0.42885(8) 0.45867(8) 0.22458(8) 0.0234 1.0000 Uani . .
N9 N 0.30459(9) 0.58528(9) 0.23476(9) 0.0273 1.0000 Uani . .
N10 N 0.23307(9) 0.41645(9) 0.29339(9) 0.0274 1.0000 Uani . .
N11 N 0.24483(10) 0.48064(9) 0.42013(9) 0.0280 1.0000 Uani . .
N12 N 0.39189(11) 0.53713(10) 0.38812(11) 0.0356 1.0000 Uani . U
N37 N 0.6760(2) 0.4704(2) 0.2795(2) 0.0818 1.0000 Uani . .
N39 N 0.8925(2) 0.3620(4) 0.2043(3) 0.1187 1.0000 Uani . .
C1 C 0.11624(14) -0.07582(14) 0.06226(12) 0.0391 1.0000 Uani . .
C2 C 0.06014(17) -0.11888(19) 0.03739(16) 0.0549 1.0000 Uani . .
C3 C -0.01542(19) -0.1335(2) 0.08999(18) 0.0634 1.0000 Uani . .
C4 C -0.03499(15) -0.10491(17) 0.16590(15) 0.0490 1.0000 Uani . .
C5 C 0.02375(11) -0.06170(11) 0.18646(11) 0.0293 1.0000 Uani . .
C6 C 0.00821(10) -0.02511(10) 0.26409(10) 0.0253 1.0000 Uani . .
C7 C -0.06693(11) -0.02826(11) 0.32281(10) 0.0287 1.0000 Uani . .
C8 C -0.07498(10) 0.01385(11) 0.39026(10) 0.0277 1.0000 Uani . .
C9 C -0.00757(10) 0.05593(11) 0.39805(10) 0.0266 1.0000 Uani . .
C10 C 0.06541(9) 0.05535(10) 0.33700(9) 0.0228 1.0000 Uani . .
C11 C 0.14105(10) 0.09857(10) 0.33461(9) 0.0229 1.0000 Uani . .
C12 C 0.14846(11) 0.14285(11) 0.39620(10) 0.0297 1.0000 Uani . .
C13 C 0.22296(13) 0.18048(12) 0.38810(12) 0.0347 1.0000 Uani . .
C14 C 0.28638(12) 0.17372(12) 0.31896(12) 0.0344 1.0000 Uani . .
C15 C 0.27439(11) 0.12922(11) 0.25938(11) 0.0299 1.0000 Uani . .
C16 C 0.27185(13) -0.13558(12) 0.28948(12) 0.0355 1.0000 Uani . .
C17 C 0.33953(15) -0.20010(14) 0.30757(14) 0.0428 1.0000 Uani . .
C18 C 0.41271(15) -0.21144(14) 0.24801(16) 0.0460 1.0000 Uani . .
C19 C 0.41657(13) -0.15860(13) 0.17176(14) 0.0385 1.0000 Uani . .
C20 C 0.34621(11) -0.09533(11) 0.15770(11) 0.0294 1.0000 Uani . .
C21 C 0.34377(11) -0.03539(11) 0.07879(11) 0.0291 1.0000 Uani . .
C22 C 0.40367(13) -0.04397(13) 0.00745(12) 0.0361 1.0000 Uani . .
C23 C 0.39204(13) 0.01504(14) -0.06418(12) 0.0369 1.0000 Uani . .
C24 C 0.32242(13) 0.08142(13) -0.06121(11) 0.0348 1.0000 Uani . .
C25 C 0.26628(11) 0.08655(11) 0.01396(10) 0.0293 1.0000 Uani . .
C26 C 0.19143(12) 0.15445(11) 0.02777(11) 0.0302 1.0000 Uani . .
C27 C 0.18050(15) 0.23058(13) -0.02685(14) 0.0405 1.0000 Uani . .
C28 C 0.10928(17) 0.29050(14) -0.00775(17) 0.0478 1.0000 Uani . .
C29 C 0.05039(17) 0.27437(14) 0.06342(17) 0.0492 1.0000 Uani . .
C30 C 0.06470(15) 0.19728(13) 0.11568(14) 0.0409 1.0000 Uani . .
C31 C -0.22306(12) -0.00888(16) 0.43799(13) 0.0403 1.0000 Uani . .
C32 C -0.29682(13) 0.02675(18) 0.50024(15) 0.0487 1.0000 Uani . .
C33 C -0.31073(18) 0.1224(2) 0.4883(2) 0.0628 1.0000 Uani . .
C34 C 0.43243(14) 0.04234(16) -0.21163(13) 0.0428 1.0000 Uani . .
C35 C 0.50093(16) 0.00021(18) -0.27474(14) 0.0495 1.0000 Uani . .
C36 C 0.4831(2) 0.0361(2) -0.36224(16) 0.0636 1.0000 Uani . .
C37 C 0.68614(18) 0.5285(2) 0.23255(18) 0.0570 1.0000 Uani . .
C38 C 0.6964(4) 0.6025(3) 0.1719(3) 0.1147 1.0000 Uani . .
C39 C 0.8564(2) 0.3209(4) 0.2602(3) 0.0939 1.0000 Uani . .
C40 C 0.8098(3) 0.2720(4) 0.3299(3) 0.1025 1.0000 Uani . .
C51 C 0.38279(12) 0.29788(11) 0.43023(10) 0.0301 1.0000 Uani . .
C52 C 0.42946(13) 0.21740(12) 0.44691(12) 0.0351 1.0000 Uani . .
C53 C 0.49889(13) 0.19125(12) 0.38882(13) 0.0369 1.0000 Uani . .
C54 C 0.52129(12) 0.24576(11) 0.31546(12) 0.0326 1.0000 Uani . .
C55 C 0.47234(10) 0.32576(10) 0.30324(9) 0.0239 1.0000 Uani . .
C56 C 0.49045(10) 0.39010(10) 0.22876(9) 0.0237 1.0000 Uani . .
C57 C 0.56570(10) 0.38298(10) 0.16997(10) 0.0269 1.0000 Uani . .
C58 C 0.57691(11) 0.45074(11) 0.10534(10) 0.0275 1.0000 Uani . .
C59 C 0.51092(11) 0.52113(11) 0.09944(10) 0.0281 1.0000 Uani . .
C60 C 0.43775(10) 0.52280(10) 0.16056(9) 0.0244 1.0000 Uani . .
C61 C 0.36456(10) 0.59405(10) 0.16489(10) 0.0254 1.0000 Uani . .
C62 C 0.35667(13) 0.66412(11) 0.10282(11) 0.0322 1.0000 Uani . .
C63 C 0.28436(15) 0.72649(12) 0.11269(13) 0.0386 1.0000 Uani . .
C64 C 0.22278(14) 0.71752(12) 0.18383(14) 0.0401 1.0000 Uani . .
C65 C 0.23539(13) 0.64632(12) 0.24381(12) 0.0350 1.0000 Uani . .
C66 C 0.23124(13) 0.38751(12) 0.22353(12) 0.0349 1.0000 Uani . .
C67 C 0.16201(16) 0.34986(15) 0.21404(15) 0.0445 1.0000 Uani . .
C68 C 0.09366(15) 0.34151(15) 0.27844(17) 0.0478 1.0000 Uani . .
C69 C 0.09429(13) 0.37128(14) 0.35131(15) 0.0405 1.0000 Uani . .
C70 C 0.16524(11) 0.40873(11) 0.35672(11) 0.0286 1.0000 Uani . .
C71 C 0.17364(11) 0.44294(11) 0.43092(11) 0.0292 1.0000 Uani . .
C72 C 0.11626(13) 0.43577(13) 0.50584(12) 0.0379 1.0000 Uani . .
C73 C 0.13374(16) 0.46973(15) 0.57088(13) 0.0457 1.0000 Uani . U
C74 C 0.20676(16) 0.50986(14) 0.55869(13) 0.0443 1.0000 Uani . .
C75 C 0.26149(13) 0.51425(12) 0.48273(11) 0.0338 1.0000 Uani . .
C76 C 0.34342(14) 0.55066(12) 0.46210(13) 0.0365 1.0000 Uani . U
C77 C 0.3704(2) 0.59544(16) 0.51371(18) 0.0551 1.0000 Uani . U
C78 C 0.4485(2) 0.62586(19) 0.4892(2) 0.0663 1.0000 Uani . U
C79 C 0.4988(2) 0.61219(17) 0.4145(2) 0.0617 1.0000 Uani . U
C80 C 0.46851(16) 0.56678(15) 0.36531(17) 0.0490 1.0000 Uani . U
C81 C 0.72313(12) 0.38937(13) 0.05646(13) 0.0367 1.0000 Uani . .
C82 C 0.79759(14) 0.41432(16) -0.01110(15) 0.0469 1.0000 Uani . .
C83 C 0.8296(2) 0.4946(2) -0.0025(2) 0.0654 1.0000 Uani . .
C84 C 0.0255(3) 0.4120(3) 0.6717(2) 0.0658 0.7000 Uani D U
C85 C -0.0260(5) 0.4257(5) 0.7574(4) 0.0748 0.5000 Uani D U
C86 C 0.0368(8) 0.3977(9) 0.8177(8) 0.0920 0.3500 Uani D U
C94 C 0.0758(6) 0.4754(6) 0.7142(5) 0.0568 0.3000 Uani D U
C95 C 0.0043(5) 0.4466(5) 0.7882(5) 0.0904 0.5000 Uani D U
C96 C 0.0045(5) 0.3576(4) 0.7872(5) 0.1041 0.6500 Uani D U
O1 O -0.14505(8) 0.01873(10) 0.45048(8) 0.0368 1.0000 Uani . .
O2 O 0.45216(11) 0.00159(12) -0.13127(10) 0.0487 1.0000 Uani . .
O3 O 0.64861(9) 0.45502(9) 0.04701(8) 0.0358 1.0000 Uani . .
O4 O 0.08400(18) 0.46567(16) 0.64563(13) 0.0841 1.0000 Uani D U
P1 P 0.41229(3) 0.25940(3) 0.06289(3) 0.0352 1.0000 Uani . .
P2 P 0.07620(3) 0.74781(3) 0.44320(3) 0.0362 1.0000 Uani . .
P3 P 0.26053(4) 0.23169(4) 0.67791(4) 0.0474 1.0000 Uani . .
P4 P 0.74780(16) 0.13150(18) 0.16818(17) 0.0349 0.5000 Uani D .
P5 P 0.7697(2) 0.1397(2) 0.1728(2) 0.0576 0.5000 Uani D .
F1 F 0.41017(10) 0.24545(10) 0.16041(8) 0.0512 1.0000 Uani . .
F2 F 0.41570(17) 0.27517(15) -0.03518(10) 0.0870 1.0000 Uani . .
F3 F 0.51621(10) 0.24577(13) 0.04843(12) 0.0717 1.0000 Uani . .
F4 F 0.30847(10) 0.27230(12) 0.07792(12) 0.0645 1.0000 Uani . .
F5 F 0.41099(14) 0.35831(10) 0.06096(11) 0.0681 1.0000 Uani . .
F6 F 0.41338(11) 0.16067(9) 0.06630(11) 0.0589 1.0000 Uani . .
F11 F 0.06195(13) 0.73593(16) 0.54250(10) 0.0789 1.0000 Uani . .
F12 F 0.08916(11) 0.76253(12) 0.34469(9) 0.0617 1.0000 Uani . .
F13 F 0.17954(9) 0.72644(11) 0.43974(12) 0.0623 1.0000 Uani . .
F14 F -0.02701(9) 0.76814(12) 0.44781(10) 0.0605 1.0000 Uani . .
F15 F 0.08067(13) 0.84558(10) 0.43942(11) 0.0659 1.0000 Uani . .
F16 F 0.07243(12) 0.65013(10) 0.44696(17) 0.0819 1.0000 Uani . .
F21 F 0.2790(3) 0.22027(18) 0.76872(15) 0.1095 0.8000 Uani . U
F22 F 0.24533(19) 0.2418(2) 0.58321(13) 0.0820 0.8000 Uani . U
F23 F 0.36195(17) 0.2308(2) 0.6444(2) 0.0916 0.8000 Uani . U
F24 F 0.1586(2) 0.2301(3) 0.7036(3) 0.1168 0.8000 Uani . U
F25 F 0.2470(3) 0.33089(17) 0.6717(2) 0.0953 0.8000 Uani . U
F26 F 0.2726(3) 0.13183(17) 0.6843(3) 0.0896 0.8000 Uani . U
F31 F 0.72072(10) 0.22333(10) 0.19991(11) 0.0615 1.0000 Uani D U
F32 F 0.7757(3) 0.0423(2) 0.1396(3) 0.0860 0.6500 Uani D U
F33 F 0.7656(3) 0.1757(2) 0.07476(16) 0.0762 0.6500 Uani D U
F34 F 0.7317(4) 0.0905(3) 0.2614(2) 0.1148 0.6500 Uani D U
F35 F 0.84816(18) 0.1332(2) 0.1740(3) 0.0907 0.6500 Uani D U
F36 F 0.65087(19) 0.1326(3) 0.1611(3) 0.0958 0.6500 Uani D U
F42 F 0.8304(6) 0.0611(4) 0.1413(5) 0.1184 0.3500 Uani D U
F43 F 0.7206(6) 0.1550(5) 0.0987(4) 0.1285 0.3500 Uani D U
F44 F 0.8264(4) 0.1272(3) 0.2475(4) 0.0911 0.3500 Uani D U
F45 F 0.8383(4) 0.2003(3) 0.1190(4) 0.0990 0.3500 Uani D U
F46 F 0.7041(5) 0.0871(5) 0.2306(5) 0.1240 0.3500 Uani D U
F51 F 0.3514(8) 0.2271(7) 0.7123(13) 0.1000 0.2000 Uani . U
F52 F 0.1786(12) 0.2499(12) 0.6483(14) 0.1247 0.2000 Uani . U
F53 F 0.2435(11) 0.1497(11) 0.7362(14) 0.1238 0.2000 Uani . U
F54 F 0.2889(12) 0.3169(10) 0.6330(13) 0.1218 0.2000 Uani . U
F55 F 0.2112(11) 0.2763(12) 0.7548(11) 0.1282 0.2000 Uani . U
F56 F 0.3121(11) 0.1753(11) 0.6197(12) 0.1263 0.2000 Uani . U
H11 H 0.1693 -0.0653 0.0268 0.0488 1.0000 Uiso R .
H21 H 0.0739 -0.1372 -0.0147 0.0713 1.0000 Uiso R .
H31 H -0.0540 -0.1651 0.0758 0.0840 1.0000 Uiso R .
H41 H -0.0860 -0.1160 0.2023 0.0657 1.0000 Uiso R .
H71 H -0.1108 -0.0573 0.3177 0.0352 1.0000 Uiso R .
H91 H -0.0126 0.0846 0.4444 0.0330 1.0000 Uiso R .
H121 H 0.1043 0.1470 0.4425 0.0384 1.0000 Uiso R .
H131 H 0.2287 0.2102 0.4300 0.0451 1.0000 Uiso R .
H141 H 0.3371 0.1993 0.3126 0.0443 1.0000 Uiso R .
H151 H 0.3169 0.1254 0.2096 0.0367 1.0000 Uiso R .
H161 H 0.2219 -0.1272 0.3291 0.0442 1.0000 Uiso R .
H171 H 0.3343 -0.2350 0.3586 0.0516 1.0000 Uiso R .
H181 H 0.4609 -0.2555 0.2598 0.0550 1.0000 Uiso R .
H191 H 0.4651 -0.1642 0.1287 0.0466 1.0000 Uiso R .
H221 H 0.4521 -0.0891 0.0069 0.0448 1.0000 Uiso R .
H241 H 0.3136 0.1214 -0.1080 0.0441 1.0000 Uiso R .
H271 H 0.2206 0.2415 -0.0772 0.0525 1.0000 Uiso R .
H281 H 0.1019 0.3429 -0.0417 0.0619 1.0000 Uiso R .
H291 H 0.0018 0.3129 0.0775 0.0632 1.0000 Uiso R .
H301 H 0.0241 0.1851 0.1643 0.0528 1.0000 Uiso R .
H311 H -0.2163 -0.0710 0.4480 0.0515 1.0000 Uiso R .
H312 H -0.2359 0.0149 0.3816 0.0507 1.0000 Uiso R .
H321 H -0.2841 0.0029 0.5571 0.0602 1.0000 Uiso R .
H322 H -0.3498 0.0085 0.4921 0.0604 1.0000 Uiso R .
H331 H -0.3643 0.1425 0.5242 0.0950 1.0000 Uiso R .
H332 H -0.2598 0.1418 0.5003 0.0949 1.0000 Uiso R .
H333 H -0.3165 0.1428 0.4301 0.0950 1.0000 Uiso R .
H341 H 0.4344 0.1040 -0.2171 0.0544 1.0000 Uiso R .
H342 H 0.3720 0.0341 -0.2161 0.0544 1.0000 Uiso R .
H351 H 0.5577 0.0114 -0.2699 0.0623 1.0000 Uiso R .
H352 H 0.4987 -0.0604 -0.2656 0.0616 1.0000 Uiso R .
H361 H 0.5276 0.0079 -0.4039 0.0962 1.0000 Uiso R .
H362 H 0.4853 0.0979 -0.3723 0.0965 1.0000 Uiso R .
H363 H 0.4239 0.0253 -0.3641 0.0965 1.0000 Uiso R .
H381 H 0.7580 0.6095 0.1614 0.1853 1.0000 Uiso R .
H382 H 0.6606 0.6506 0.1933 0.1852 1.0000 Uiso R .
H383 H 0.6786 0.5956 0.1209 0.1849 1.0000 Uiso R .
H401 H 0.8317 0.2130 0.3264 0.1515 1.0000 Uiso R .
H402 H 0.8228 0.2865 0.3794 0.1511 1.0000 Uiso R .
H403 H 0.7475 0.2851 0.3277 0.1510 1.0000 Uiso R .
H511 H 0.3343 0.3162 0.4699 0.0380 1.0000 Uiso R .
H521 H 0.4131 0.1813 0.4984 0.0443 1.0000 Uiso R .
H531 H 0.5313 0.1363 0.3986 0.0453 1.0000 Uiso R .
H541 H 0.5685 0.2286 0.2757 0.0392 1.0000 Uiso R .
H571 H 0.6082 0.3344 0.1736 0.0334 1.0000 Uiso R .
H591 H 0.5169 0.5656 0.0553 0.0339 1.0000 Uiso R .
H621 H 0.3999 0.6689 0.0548 0.0389 1.0000 Uiso R .
H631 H 0.2770 0.7743 0.0718 0.0468 1.0000 Uiso R .
H641 H 0.1738 0.7582 0.1919 0.0479 1.0000 Uiso R .
H651 H 0.1939 0.6395 0.2934 0.0423 1.0000 Uiso R .
H661 H 0.2789 0.3937 0.1793 0.0452 1.0000 Uiso R .
H671 H 0.1613 0.3318 0.1639 0.0571 1.0000 Uiso R .
H681 H 0.0463 0.3164 0.2735 0.0620 1.0000 Uiso R .
H691 H 0.0479 0.3664 0.3951 0.0487 1.0000 Uiso R .
H721 H 0.0659 0.4082 0.5137 0.0446 1.0000 Uiso R .
H741 H 0.2171 0.5327 0.6031 0.0536 1.0000 Uiso R .
H771 H 0.3366 0.6048 0.5645 0.0723 1.0000 Uiso R .
H781 H 0.4683 0.6563 0.5233 0.0861 1.0000 Uiso R .
H791 H 0.5525 0.6318 0.3967 0.0814 1.0000 Uiso R .
H801 H 0.5024 0.5568 0.3127 0.0631 1.0000 Uiso R .
H811 H 0.7390 0.3870 0.1114 0.0438 1.0000 Uiso R .
H812 H 0.7071 0.3348 0.0528 0.0442 1.0000 Uiso R .
H821 H 0.8462 0.3674 -0.0077 0.0569 1.0000 Uiso R .
H822 H 0.7785 0.4219 -0.0655 0.0570 1.0000 Uiso R .
H831 H 0.8778 0.5069 -0.0469 0.1020 1.0000 Uiso R .
H832 H 0.8491 0.4874 0.0509 0.1019 1.0000 Uiso R .
H833 H 0.7818 0.5407 -0.0068 0.1022 1.0000 Uiso R .
H841 H 0.0556 0.3548 0.6752 0.0761 0.7000 Uiso R .
H842 H -0.0144 0.4212 0.6325 0.0761 0.7000 Uiso R .
H851 H -0.0494 0.4845 0.7571 0.0859 0.5000 Uiso R .
H852 H -0.0729 0.3926 0.7722 0.0859 0.5000 Uiso R .
H861 H 0.0071 0.4053 0.8726 0.1090 0.3500 Uiso R .
H862 H 0.0837 0.4310 0.8021 0.1090 0.3500 Uiso R .
H863 H 0.0601 0.3390 0.8172 0.1090 0.3500 Uiso R .
H941 H 0.0698 0.5356 0.7116 0.0683 0.3000 Uiso R .
H942 H 0.1303 0.4491 0.7318 0.0683 0.3000 Uiso R .
H951 H 0.0186 0.4541 0.8399 0.1133 0.5000 Uiso R .
H952 H -0.0519 0.4786 0.7808 0.1133 0.5000 Uiso R .
H961 H -0.0385 0.3366 0.8318 0.1275 0.6500 Uiso R .
H962 H 0.0612 0.3264 0.7942 0.1275 0.6500 Uiso R .
H963 H -0.0092 0.3509 0.7350 0.1275 0.6500 Uiso R .

loop_
_atom_site_aniso_label
_atom_site_aniso_U_11
_atom_site_aniso_U_22
_atom_site_aniso_U_33
_atom_site_aniso_U_23
_atom_site_aniso_U_13
_atom_site_aniso_U_12
Co1 0.02504(9) 0.02600(10) 0.02052(9) -0.00738(7) -0.00148(7) -0.00643(7)
Co2 0.02347(9) 0.02351(9) 0.02041(9) -0.00327(7) -0.00233(7) -0.00650(7)
N1 0.0295(6) 0.0326(7) 0.0269(6) -0.0116(5) -0.0025(5) -0.0074(5)
N2 0.0235(5) 0.0277(6) 0.0224(5) -0.0073(4) -0.0019(4) -0.0075(4)
N3 0.0251(5) 0.0268(6) 0.0231(5) -0.0043(4) -0.0011(4) -0.0078(5)
N4 0.0317(6) 0.0273(6) 0.0279(6) -0.0052(5) -0.0041(5) -0.0062(5)
N5 0.0303(6) 0.0268(6) 0.0261(6) -0.0040(5) -0.0057(5) -0.0080(5)
N6 0.0386(7) 0.0296(7) 0.0303(7) -0.0081(5) -0.0103(6) -0.0039(6)
N7 0.0262(6) 0.0267(6) 0.0230(5) -0.0033(4) -0.0032(4) -0.0084(5)
N8 0.0242(5) 0.0233(5) 0.0225(5) -0.0022(4) -0.0039(4) -0.0047(4)
N9 0.0290(6) 0.0252(6) 0.0266(6) -0.0051(5) -0.0020(5) -0.0033(5)
N10 0.0290(6) 0.0284(6) 0.0257(6) -0.0045(5) -0.0051(5) -0.0055(5)
N11 0.0323(6) 0.0268(6) 0.0260(6) -0.0054(5) -0.0066(5) -0.0038(5)
N12 0.0404(8) 0.0307(7) 0.0395(8) -0.0003(6) -0.0161(6) -0.0106(6)
N37 0.107(2) 0.083(2) 0.0652(17) -0.0144(15) -0.0377(17) -0.0123(18)
N39 0.0572(19) 0.197(5) 0.116(3) -0.051(3) -0.013(2) -0.028(2)
C1 0.0392(9) 0.0492(11) 0.0337(8) -0.0223(8) -0.0006(7) -0.0087(8)
C2 0.0507(12) 0.0786(17) 0.0486(12) -0.0400(12) -0.0043(10) -0.0166(12)
C3 0.0556(14) 0.092(2) 0.0624(15) -0.0476(15) -0.0039(12) -0.0326(14)
C4 0.0407(10) 0.0696(15) 0.0496(12) -0.0309(11) -0.0001(9) -0.0270(10)
C5 0.0270(7) 0.0352(8) 0.0300(7) -0.0118(6) -0.0034(5) -0.0106(6)
C6 0.0241(6) 0.0296(7) 0.0248(6) -0.0064(5) -0.0038(5) -0.0083(5)
C7 0.0251(6) 0.0372(8) 0.0256(7) -0.0047(6) -0.0021(5) -0.0119(6)
C8 0.0227(6) 0.0374(8) 0.0224(6) -0.0025(6) -0.0014(5) -0.0083(6)
C9 0.0248(6) 0.0341(7) 0.0218(6) -0.0067(5) -0.0011(5) -0.0068(5)
C10 0.0227(6) 0.0261(6) 0.0206(6) -0.0046(5) -0.0018(5) -0.0068(5)
C11 0.0232(6) 0.0253(6) 0.0215(6) -0.0047(5) -0.0033(5) -0.0061(5)
C12 0.0323(7) 0.0344(8) 0.0260(7) -0.0096(6) -0.0030(6) -0.0108(6)
C13 0.0406(9) 0.0380(9) 0.0323(8) -0.0095(7) -0.0076(7) -0.0172(7)
C14 0.0352(8) 0.0390(9) 0.0337(8) -0.0045(7) -0.0065(7) -0.0184(7)
C15 0.0282(7) 0.0334(8) 0.0293(7) -0.0029(6) -0.0023(6) -0.0127(6)
C16 0.0399(9) 0.0332(8) 0.0323(8) -0.0007(6) -0.0053(7) -0.0085(7)
C17 0.0472(11) 0.0374(10) 0.0408(10) 0.0068(8) -0.0114(8) -0.0076(8)
C18 0.0445(11) 0.0341(9) 0.0539(12) 0.0036(8) -0.0112(9) 0.0004(8)
C19 0.0338(8) 0.0336(8) 0.0443(10) -0.0035(7) -0.0032(7) -0.0016(7)
C20 0.0305(7) 0.0261(7) 0.0328(7) -0.0063(6) -0.0041(6) -0.0070(6)
C21 0.0302(7) 0.0295(7) 0.0290(7) -0.0066(6) -0.0023(6) -0.0088(6)
C22 0.0342(8) 0.0395(9) 0.0329(8) -0.0068(7) -0.0007(7) -0.0053(7)
C23 0.0361(8) 0.0467(10) 0.0287(8) -0.0070(7) -0.0006(6) -0.0116(7)
C24 0.0380(9) 0.0431(9) 0.0244(7) -0.0004(6) -0.0058(6) -0.0137(7)
C25 0.0324(7) 0.0338(8) 0.0251(7) -0.0034(6) -0.0079(6) -0.0116(6)
C26 0.0350(8) 0.0302(7) 0.0297(7) -0.0043(6) -0.0122(6) -0.0097(6)
C27 0.0472(10) 0.0342(9) 0.0442(10) 0.0030(7) -0.0195(8) -0.0134(8)
C28 0.0589(13) 0.0305(9) 0.0591(14) -0.0002(9) -0.0293(11) -0.0066(9)
C29 0.0557(13) 0.0369(10) 0.0610(14) -0.0190(10) -0.0271(11) 0.0082(9)
C30 0.0449(10) 0.0379(9) 0.0413(10) -0.0139(8) -0.0126(8) 0.0037(8)
C31 0.0265(7) 0.0631(13) 0.0334(8) -0.0079(8) 0.0000(6) -0.0167(8)
C32 0.0259(8) 0.0759(16) 0.0451(11) -0.0138(11) 0.0029(7) -0.0143(9)
C33 0.0404(12) 0.0796(19) 0.0683(17) -0.0196(15) -0.0110(11) 0.0014(12)
C34 0.0380(9) 0.0567(12) 0.0299(8) -0.0020(8) -0.0025(7) -0.0052(9)
C35 0.0456(11) 0.0624(14) 0.0342(10) -0.0079(9) 0.0022(8) -0.0004(10)
C36 0.0683(17) 0.0738(18) 0.0385(12) -0.0059(12) 0.0061(11) -0.0025(14)
C37 0.0521(13) 0.0757(18) 0.0511(14) -0.0233(13) -0.0090(11) -0.0156(12)
C38 0.189(6) 0.101(3) 0.065(2) -0.013(2) 0.001(3) -0.073(4)
C39 0.0476(17) 0.155(4) 0.092(3) -0.049(3) -0.0242(18) -0.004(2)
C40 0.094(3) 0.147(4) 0.074(3) -0.034(3) -0.035(2) 0.003(3)
C51 0.0336(8) 0.0342(8) 0.0240(6) -0.0014(6) -0.0036(6) -0.0139(6)
C52 0.0428(9) 0.0341(8) 0.0301(8) 0.0057(6) -0.0119(7) -0.0153(7)
C53 0.0394(9) 0.0296(8) 0.0403(9) 0.0049(7) -0.0124(7) -0.0061(7)
C54 0.0301(7) 0.0283(7) 0.0361(8) 0.0008(6) -0.0050(6) -0.0020(6)
C55 0.0237(6) 0.0260(6) 0.0226(6) -0.0020(5) -0.0045(5) -0.0062(5)
C56 0.0242(6) 0.0243(6) 0.0234(6) -0.0031(5) -0.0040(5) -0.0058(5)
C57 0.0251(6) 0.0276(7) 0.0269(7) -0.0040(5) -0.0016(5) -0.0037(5)
C58 0.0267(7) 0.0304(7) 0.0241(6) -0.0036(5) -0.0003(5) -0.0055(5)
C59 0.0310(7) 0.0280(7) 0.0235(6) -0.0007(5) -0.0019(5) -0.0055(6)
C60 0.0263(6) 0.0236(6) 0.0229(6) -0.0022(5) -0.0027(5) -0.0059(5)
C61 0.0283(7) 0.0234(6) 0.0242(6) -0.0031(5) -0.0031(5) -0.0051(5)
C62 0.0390(8) 0.0274(7) 0.0281(7) 0.0005(6) -0.0045(6) -0.0053(6)
C63 0.0489(10) 0.0252(7) 0.0400(9) 0.0000(7) -0.0125(8) -0.0007(7)
C64 0.0433(10) 0.0287(8) 0.0457(10) -0.0095(7) -0.0086(8) 0.0063(7)
C65 0.0360(8) 0.0306(8) 0.0359(8) -0.0098(7) -0.0008(7) 0.0010(6)
C66 0.0409(9) 0.0372(9) 0.0298(8) -0.0100(7) -0.0093(7) -0.0054(7)
C67 0.0488(11) 0.0468(11) 0.0465(11) -0.0180(9) -0.0191(9) -0.0061(9)
C68 0.0385(10) 0.0481(12) 0.0658(15) -0.0164(10) -0.0181(10) -0.0119(9)
C69 0.0306(8) 0.0415(10) 0.0513(11) -0.0091(8) -0.0037(8) -0.0115(7)
C70 0.0273(7) 0.0267(7) 0.0313(7) -0.0036(6) -0.0035(6) -0.0049(5)
C71 0.0307(7) 0.0274(7) 0.0274(7) -0.0030(5) -0.0019(6) -0.0028(6)
C72 0.0378(9) 0.0366(9) 0.0331(8) -0.0033(7) 0.0042(7) -0.0023(7)
C73 0.0549(12) 0.0452(11) 0.0283(8) -0.0064(8) 0.0039(8) 0.0046(9)
C74 0.0587(13) 0.0437(10) 0.0291(8) -0.0133(8) -0.0094(8) 0.0063(9)
C75 0.0435(9) 0.0307(8) 0.0283(7) -0.0080(6) -0.0120(7) 0.0014(7)
C76 0.0476(10) 0.0296(8) 0.0371(9) -0.0076(7) -0.0203(8) -0.0019(7)
C77 0.0714(16) 0.0497(12) 0.0569(14) -0.0193(11) -0.0329(12) -0.0072(11)
C78 0.0824(18) 0.0535(14) 0.0815(18) -0.0117(13) -0.0499(15) -0.0185(13)
C79 0.0604(15) 0.0475(12) 0.0876(19) 0.0082(12) -0.0409(14) -0.0246(11)
C80 0.0450(11) 0.0450(11) 0.0609(14) 0.0057(10) -0.0201(10) -0.0195(9)
C81 0.0297(8) 0.0403(9) 0.0362(9) -0.0068(7) 0.0023(6) -0.0021(7)
C82 0.0317(9) 0.0557(13) 0.0480(12) -0.0114(10) 0.0097(8) -0.0060(8)
C83 0.0516(14) 0.0763(19) 0.0696(18) -0.0110(15) 0.0047(13) -0.0292(14)
C84 0.069(2) 0.092(3) 0.0298(14) -0.0057(16) 0.0157(15) -0.022(2)
C85 0.075(4) 0.092(4) 0.047(3) -0.006(3) 0.001(3) -0.002(3)
C86 0.076(6) 0.096(6) 0.100(7) -0.026(5) -0.031(5) 0.027(5)
C94 0.061(4) 0.062(4) 0.047(4) -0.014(3) -0.006(3) -0.006(4)
C95 0.093(4) 0.099(5) 0.092(4) 0.001(4) -0.059(4) -0.018(4)
C96 0.112(5) 0.092(4) 0.114(5) -0.031(4) -0.067(4) 0.037(4)
O1 0.0250(5) 0.0614(9) 0.0257(5) -0.0086(6) 0.0026(4) -0.0161(6)
O2 0.0399(7) 0.0679(11) 0.0313(7) -0.0026(7) 0.0008(6) -0.0022(7)
O3 0.0304(6) 0.0383(7) 0.0314(6) -0.0003(5) 0.0053(5) -0.0020(5)
O4 0.1033(18) 0.0822(15) 0.0393(9) -0.0077(10) 0.0269(11) 0.0153(13)
P1 0.0393(2) 0.0393(2) 0.0272(2) -0.00461(17) -0.00015(17) -0.01244(19)
P2 0.0338(2) 0.0378(2) 0.0355(2) -0.00551(18) -0.00057(18) -0.00656(18)
P3 0.0515(3) 0.0474(3) 0.0348(3) 0.0055(2) -0.0023(2) -0.0024(2)
P4 0.0382(8) 0.0349(7) 0.0286(5) -0.0061(4) -0.0047(6) 0.0033(6)
P5 0.0652(18) 0.0509(11) 0.0466(11) 0.0005(8) -0.0030(11) 0.0028(11)
F1 0.0614(8) 0.0658(9) 0.0299(6) 0.0012(6) -0.0060(5) -0.0296(7)
F2 0.1295(19) 0.1027(15) 0.0278(7) -0.0112(8) -0.0139(9) -0.0124(13)
F3 0.0402(7) 0.0924(13) 0.0793(12) -0.0137(10) 0.0148(7) -0.0270(8)
F4 0.0405(7) 0.0794(11) 0.0802(11) -0.0314(9) -0.0186(7) 0.0021(7)
F5 0.1057(14) 0.0398(7) 0.0541(9) 0.0013(6) 0.0051(9) -0.0264(8)
F6 0.0563(8) 0.0439(7) 0.0781(11) -0.0241(7) 0.0046(7) -0.0125(6)
F11 0.0700(11) 0.1303(18) 0.0355(7) 0.0136(9) -0.0093(7) -0.0395(11)
F12 0.0643(9) 0.0801(11) 0.0360(7) -0.0224(7) 0.0035(6) 0.0033(8)
F13 0.0344(6) 0.0670(10) 0.0804(11) 0.0034(8) -0.0063(7) -0.0134(6)
F14 0.0345(6) 0.0892(12) 0.0560(9) -0.0236(8) -0.0029(6) 0.0034(7)
F15 0.0872(12) 0.0441(8) 0.0663(10) -0.0242(7) 0.0058(9) -0.0123(8)
F16 0.0607(10) 0.0384(8) 0.147(2) -0.0082(10) -0.0154(11) -0.0160(7)
F21 0.221(4) 0.0673(15) 0.0374(10) -0.0018(10) -0.0447(17) 0.004(2)
F22 0.0848(16) 0.126(2) 0.0402(10) 0.0116(12) -0.0170(11) -0.0487(16)
F23 0.0513(13) 0.133(3) 0.101(2) -0.036(2) -0.0119(14) -0.0220(14)
F24 0.0656(16) 0.135(3) 0.115(3) 0.016(2) 0.0340(17) -0.0127(17)
F25 0.133(3) 0.0447(12) 0.099(2) 0.0060(13) -0.040(2) 0.0140(15)
F26 0.123(3) 0.0495(13) 0.109(2) -0.0154(14) -0.054(2) -0.0052(14)
F31 0.0554(9) 0.0561(9) 0.0669(10) -0.0149(7) -0.0101(7) 0.0131(7)
F32 0.108(3) 0.0520(16) 0.097(2) -0.0306(16) -0.008(2) 0.0031(17)
F33 0.101(2) 0.0681(18) 0.0368(12) -0.0021(12) 0.0054(14) 0.0217(17)
F34 0.191(5) 0.079(2) 0.0405(15) 0.0182(15) 0.006(2) 0.015(3)
F35 0.0498(15) 0.103(3) 0.127(3) -0.048(2) -0.0379(17) 0.0229(15)
F36 0.0560(16) 0.118(3) 0.128(3) -0.061(2) -0.0081(18) -0.0138(17)
F42 0.187(8) 0.054(3) 0.092(5) -0.019(3) -0.014(5) 0.037(4)
F43 0.194(9) 0.126(6) 0.093(5) -0.001(4) -0.096(6) -0.033(6)
F44 0.107(5) 0.065(3) 0.099(4) -0.005(3) -0.057(4) 0.028(3)
F45 0.090(4) 0.069(3) 0.108(5) -0.011(3) 0.049(4) -0.003(3)
F46 0.150(7) 0.105(5) 0.120(7) 0.012(5) 0.003(6) -0.085(5)
F51 0.068(5) 0.067(5) 0.157(9) -0.007(6) -0.018(6) 0.000(4)
F52 0.100(7) 0.129(8) 0.149(9) -0.006(7) -0.062(7) -0.002(6)
F53 0.106(7) 0.094(7) 0.154(9) 0.028(7) -0.005(7) -0.035(6)
F54 0.122(8) 0.077(6) 0.145(9) 0.017(7) -0.006(7) -0.013(6)
F55 0.103(7) 0.138(8) 0.125(8) -0.043(7) 0.013(6) 0.022(7)
F56 0.121(8) 0.110(7) 0.143(9) -0.043(7) 0.012(7) -0.015(7)

loop_
_atom_type_symbol
_atom_type_scat_dispersion_real
_atom_type_scat_dispersion_imag
_atom_type_scat_Cromer_Mann_a1
_atom_type_scat_Cromer_Mann_b1
_atom_type_scat_Cromer_Mann_a2
_atom_type_scat_Cromer_Mann_b2
_atom_type_scat_Cromer_Mann_a3
_atom_type_scat_Cromer_Mann_b3
_atom_type_scat_Cromer_Mann_a4
_atom_type_scat_Cromer_Mann_b4
_atom_type_scat_Cromer_Mann_c
_atom_type_scat_source
C 0.0033 0.0016 2.3100 20.8439 1.0200 10.2075 1.5886 0.5687 0.8650 51.6512 0.2156 'International Tables Vol C 4.2.6.8 and 6.1.1.4'
H 0.0000 0.0000 0.4930 10.5109 0.3229 26.1257 0.1402 3.1424 0.0408 57.7998 0.0030 'International Tables Vol C 4.2.6.8 and 6.1.1.4'
N 0.0061 0.0033 12.2126 0.0057 3.1322 9.8933 2.0125 28.9975 1.1663 0.5826 -11.5290 'International Tables Vol C 4.2.6.8 and 6.1.1.4'
O 0.0106 0.0060 3.0485 13.2771 2.2868 5.7011 1.5463 0.3239 0.8670 32.9089 0.2508 'International Tables Vol C 4.2.6.8 and 6.1.1.4'
F 0.0171 0.0103 3.5392 10.2825 2.6412 4.2944 1.5170 0.2615 1.0243 26.1476 0.2776 'International Tables Vol C 4.2.6.8 and 6.1.1.4'
P 0.1023 0.0942 6.4345 1.9067 4.1791 27.1570 1.7800 0.5260 1.4908 68.1645 1.1149 'International Tables Vol C 4.2.6.8 and 6.1.1.4'
Co 0.3494 0.9721 12.2841 4.2791 7.3409 0.2784 4.0034 13.5359 2.3488 71.1692 1.0118 'International Tables Vol C 4.2.6.8 and 6.1.1.4'

loop_
_geom_angle_atom_site_label_1
_geom_angle_atom_site_label_2
_geom_angle_atom_site_label_3
_geom_angle
_geom_angle_publ_flag
N1 Co1 N2 76.93(5) yes
N1 Co1 N3 153.82(5) yes
N2 Co1 N3 76.91(5) yes
N1 Co1 N4 96.27(6) yes
N2 Co1 N4 105.53(6) yes
N3 Co1 N4 91.71(5) yes
N1 Co1 N5 98.39(5) yes
N2 Co1 N5 175.09(5) yes
N3 Co1 N5 107.73(5) yes
N4 Co1 N5 76.26(6) yes
N1 Co1 N6 92.34(6) yes
N2 Co1 N6 102.10(6) yes
N3 Co1 N6 92.05(5) yes
N4 Co1 N6 152.25(6) yes
N5 Co1 N6 76.41(6) yes
N7 Co2 N8 77.63(5) yes
N7 Co2 N9 155.51(5) yes
N8 Co2 N9 77.92(5) yes
N7 Co2 N10 91.34(5) yes
N8 Co2 N10 104.65(5) yes
N9 Co2 N10 93.47(6) yes
N7 Co2 N11 98.03(6) yes
N8 Co2 N11 174.79(6) yes
N9 Co2 N11 106.45(6) yes
N10 Co2 N11 78.15(6) yes
N7 Co2 N12 94.14(6) yes
N8 Co2 N12 99.45(6) yes
N9 Co2 N12 91.20(6) yes
N10 Co2 N12 155.89(6) yes
N11 Co2 N12 77.84(6) yes
Co1 N1 C1 126.75(13) yes
Co1 N1 C5 114.67(10) yes
C1 N1 C5 118.52(15) yes
Co1 N2 C6 119.97(10) yes
Co1 N2 C10 119.89(10) yes
C6 N2 C10 120.01(13) yes
Co1 N3 C11 115.28(10) yes
Co1 N3 C15 126.03(11) yes
C11 N3 C15 118.68(14) yes
Co1 N4 C16 127.16(13) yes
Co1 N4 C20 114.42(12) yes
C16 N4 C20 118.38(16) yes
Co1 N5 C21 119.72(11) yes
Co1 N5 C25 119.81(12) yes
C21 N5 C25 119.49(15) yes
Co1 N6 C26 113.51(12) yes
Co1 N6 C30 127.28(14) yes
C26 N6 C30 118.87(17) yes
Co2 N7 C51 127.34(12) yes
Co2 N7 C55 113.87(10) yes
C51 N7 C55 118.63(15) yes
Co2 N8 C56 119.98(10) yes
Co2 N8 C60 119.54(11) yes
C56 N8 C60 120.00(13) yes
Co2 N9 C61 114.16(11) yes
Co2 N9 C65 127.25(12) yes
C61 N9 C65 118.59(15) yes
Co2 N10 C66 127.11(13) yes
Co2 N10 C70 114.04(11) yes
C66 N10 C70 118.83(15) yes
Co2 N11 C71 119.72(11) yes
Co2 N11 C75 119.95(13) yes
C71 N11 C75 119.77(16) yes
Co2 N12 C76 113.91(13) yes
Co2 N12 C80 127.48(17) yes
C76 N12 C80 118.58(19) yes
N1 C1 C2 122.63(19) yes
N1 C1 H11 117.6 no
C2 C1 H11 119.7 no
C1 C2 C3 118.3(2) yes
C1 C2 H21 120.4 no
C3 C2 H21 121.2 no
C2 C3 C4 120.3(2) yes
C2 C3 H31 120.4 no
C4 C3 H31 119.3 no
C3 C4 C5 118.3(2) yes
C3 C4 H41 120.2 no
C5 C4 H41 121.5 no
C4 C5 N1 121.94(16) yes
C4 C5 C6 123.13(16) yes
N1 C5 C6 114.90(13) yes
C5 C6 N2 113.53(13) yes
C5 C6 C7 124.20(14) yes
N2 C6 C7 122.21(14) yes
C6 C7 C8 117.83(14) yes
C6 C7 H71 121.5 no
C8 C7 H71 120.7 no
C7 C8 C9 120.07(14) yes
C7 C8 O1 124.59(15) yes
C9 C8 O1 115.33(15) yes
C8 C9 C10 118.31(14) yes
C8 C9 H91 120.4 no
C10 C9 H91 121.3 no
C9 C10 N2 121.56(13) yes
C9 C10 C11 125.13(13) yes
N2 C10 C11 113.29(12) yes
C10 C11 N3 114.55(12) yes
C10 C11 C12 123.49(14) yes
N3 C11 C12 121.96(14) yes
C11 C12 C13 118.73(15) yes
C11 C12 H121 120.7 no
C13 C12 H121 120.6 no
C12 C13 C14 119.21(16) yes
C12 C13 H131 119.2 no
C14 C13 H131 121.6 no
C13 C14 C15 119.05(15) yes
C13 C14 H141 120.0 no
C15 C14 H141 121.0 no
C14 C15 N3 122.37(16) yes
C14 C15 H151 120.4 no
N3 C15 H151 117.2 no
N4 C16 C17 122.66(19) yes
N4 C16 H161 117.5 no
C17 C16 H161 119.9 no
C16 C17 C18 118.86(19) yes
C16 C17 H171 119.6 no
C18 C17 H171 121.5 no
C17 C18 C19 119.26(19) yes
C17 C18 H181 120.0 no
C19 C18 H181 120.7 no
C18 C19 C20 118.85(19) yes
C18 C19 H191 122.4 no
C20 C19 H191 118.7 no
C19 C20 N4 121.98(17) yes
C19 C20 C21 123.23(16) yes
N4 C20 C21 114.79(15) yes
C20 C21 N5 113.90(15) yes
C20 C21 C22 123.81(17) yes
N5 C21 C22 122.27(17) yes
C21 C22 C23 118.26(18) yes
C21 C22 H221 121.0 no
C23 C22 H221 120.7 no
C22 C23 C24 119.68(17) yes
C22 C23 O2 114.67(19) yes
C24 C23 O2 125.65(19) yes
C23 C24 C25 118.29(17) yes
C23 C24 H241 121.1 no
C25 C24 H241 120.6 no
C24 C25 N5 121.93(17) yes
C24 C25 C26 124.74(16) yes
N5 C25 C26 113.32(15) yes
C25 C26 N6 115.35(15) yes
C25 C26 C27 123.08(18) yes
N6 C26 C27 121.54(18) yes
C26 C27 C28 118.7(2) yes
C26 C27 H271 121.5 no
C28 C27 H271 119.8 no
C27 C28 C29 120.0(2) yes
C27 C28 H281 120.5 no
C29 C28 H281 119.5 no
C28 C29 C30 118.8(2) yes
C28 C29 H291 121.9 no
C30 C29 H291 119.3 no
C29 C30 N6 122.1(2) yes
C29 C30 H301 119.5 no
N6 C30 H301 118.4 no
C32 C31 O1 106.36(17) yes
C32 C31 H311 110.1 no
O1 C31 H311 110.0 no
C32 C31 H312 108.4 no
O1 C31 H312 110.1 no
H311 C31 H312 111.7 no
C31 C32 C33 112.8(2) yes
C31 C32 H321 108.6 no
C33 C32 H321 110.1 no
C31 C32 H322 106.9 no
C33 C32 H322 108.4 no
H321 C32 H322 110.0 no
C32 C33 H331 109.6 no
C32 C33 H332 109.6 no
H331 C33 H332 111.5 no
C32 C33 H333 107.1 no
H331 C33 H333 109.8 no
H332 C33 H333 109.2 no
C35 C34 O2 106.09(18) yes
C35 C34 H341 112.5 no
O2 C34 H341 108.7 no
C35 C34 H342 111.5 no
O2 C34 H342 109.0 no
H341 C34 H342 109.0 no
C34 C35 C36 110.2(2) yes
C34 C35 H351 108.9 no
C36 C35 H351 108.7 no
C34 C35 H352 109.9 no
C36 C35 H352 107.7 no
H351 C35 H352 111.4 no
C35 C36 H361 110.4 no
C35 C36 H362 108.5 no
H361 C36 H362 110.0 no
C35 C36 H363 106.2 no
H361 C36 H363 111.0 no
H362 C36 H363 110.6 no
N37 C37 C38 178.1(4) yes
C37 C38 H381 108.0 no
C37 C38 H382 108.9 no
H381 C38 H382 110.5 no
C37 C38 H383 109.5 no
H381 C38 H383 109.9 no
H382 C38 H383 110.0 no
N39 C39 C40 178.3(5) yes
C39 C40 H401 106.8 no
C39 C40 H402 107.3 no
H401 C40 H402 110.3 no
C39 C40 H403 109.5 no
H401 C40 H403 111.4 no
H402 C40 H403 111.2 no
N7 C51 C52 122.33(17) yes
N7 C51 H511 118.4 no
C52 C51 H511 119.2 no
C51 C52 C53 118.77(16) yes
C51 C52 H521 119.8 no
C53 C52 H521 121.4 no
C52 C53 C54 119.75(17) yes
C52 C53 H531 120.2 no
C54 C53 H531 120.0 no
C53 C54 C55 118.42(17) yes
C53 C54 H541 120.3 no
C55 C54 H541 121.3 no
C54 C55 N7 122.08(15) yes
C54 C55 C56 123.70(14) yes
N7 C55 C56 114.22(13) yes
C55 C56 N8 113.78(13) yes
C55 C56 C57 123.87(14) yes
N8 C56 C57 122.29(14) yes
C56 C57 C58 117.91(15) yes
C56 C57 H571 121.3 no
C58 C57 H571 120.8 no
C57 C58 C59 119.66(14) yes
C57 C58 O3 124.54(15) yes
C59 C58 O3 115.80(15) yes
C58 C59 C60 118.55(15) yes
C58 C59 H591 120.2 no
C60 C59 H591 121.3 no
C59 C60 N8 121.49(14) yes
C59 C60 C61 124.87(14) yes
N8 C60 C61 113.60(13) yes
C60 C61 N9 114.32(13) yes
C60 C61 C62 123.65(15) yes
N9 C61 C62 122.03(15) yes
C61 C62 C63 118.78(17) yes
C61 C62 H621 120.3 no
C63 C62 H621 120.9 no
C62 C63 C64 119.32(17) yes
C62 C63 H631 120.8 no
C64 C63 H631 119.9 no
C63 C64 C65 118.82(17) yes
C63 C64 H641 121.0 no
C65 C64 H641 120.1 no
C64 C65 N9 122.45(18) yes
C64 C65 H651 119.8 no
N9 C65 H651 117.7 no
N10 C66 C67 122.04(19) yes
N10 C66 H661 118.1 no
C67 C66 H661 119.8 no
C66 C67 C68 119.09(19) yes
C66 C67 H671 120.5 no
C68 C67 H671 120.4 no
C67 C68 C69 119.71(19) yes
C67 C68 H681 120.6 no
C69 C68 H681 119.7 no
C68 C69 C70 118.40(19) yes
C68 C69 H691 120.3 no
C70 C69 H691 121.3 no
C69 C70 N10 121.92(17) yes
C69 C70 C71 123.59(17) yes
N10 C70 C71 114.49(14) yes
C70 C71 N11 113.07(14) yes
C70 C71 C72 124.87(17) yes
N11 C71 C72 122.03(17) yes
C71 C72 C73 118.3(2) yes
C71 C72 H721 121.9 no
C73 C72 H721 119.8 no
C72 C73 C74 119.23(19) yes
C72 C73 O4 123.5(3) yes
C74 C73 O4 117.2(2) yes
C73 C74 C75 119.46(19) yes
C73 C74 H741 117.9 no
C75 C74 H741 122.6 no
C74 C75 N11 121.2(2) yes
C74 C75 C76 125.61(18) yes
N11 C75 C76 113.16(16) yes
C75 C76 N12 114.78(15) yes
C75 C76 C77 123.6(2) yes
N12 C76 C77 121.6(2) yes
C76 C77 C78 119.1(3) yes
C76 C77 H771 121.2 no
C78 C77 H771 119.7 no
C77 C78 C79 120.0(2) yes
C77 C78 H781 120.7 no
C79 C78 H781 119.3 no
C78 C79 C80 118.3(3) yes
C78 C79 H791 121.6 no
C80 C79 H791 120.0 no
C79 C80 N12 122.3(3) yes
C79 C80 H801 119.8 no
N12 C80 H801 117.9 no
C82 C81 O3 107.26(17) yes
C82 C81 H811 109.9 no
O3 C81 H811 108.3 no
C82 C81 H812 112.6 no
O3 C81 H812 109.2 no
H811 C81 H812 109.5 no
C81 C82 C83 113.9(2) yes
C81 C82 H821 107.1 no
C83 C82 H821 108.4 no
C81 C82 H822 108.8 no
C83 C82 H822 109.3 no
H821 C82 H822 109.4 no
C82 C83 H831 110.2 no
C82 C83 H832 109.7 no
H831 C83 H832 109.3 no
C82 C83 H833 108.0 no
H831 C83 H833 109.1 no
H832 C83 H833 110.5 no
C85 C84 O4 110.7(5) yes
C85 C84 H841 109.1 no
O4 C84 H841 109.1 no
C85 C84 H842 109.2 no
O4 C84 H842 109.1 no
H841 C84 H842 109.5 no
C84 C85 C86 106.7(7) yes
C84 C85 H851 110.2 no
C86 C85 H851 110.2 no
C84 C85 H852 110.1 no
C86 C85 H852 110.1 no
H851 C85 H852 109.5 no
C85 C86 H861 109.6 no
C85 C86 H862 109.4 no
H861 C86 H862 109.5 no
C85 C86 H863 109.4 no
H861 C86 H863 109.5 no
H862 C86 H863 109.5 no
C95 C94 O4 127.9(8) yes
C95 C94 H941 104.6 no
O4 C94 H941 104.7 no
C95 C94 H942 104.7 no
O4 C94 H942 104.7 no
H941 C94 H942 109.5 no
C94 C95 C96 105.8(8) yes
C94 C95 H951 110.3 no
C96 C95 H951 110.3 no
C94 C95 H952 110.3 no
C96 C95 H952 110.5 no
H951 C95 H952 109.5 no
C95 C96 H961 109.2 no
C95 C96 H962 109.7 no
H961 C96 H962 109.5 no
C95 C96 H963 109.5 no
H961 C96 H963 109.5 no
H962 C96 H963 109.5 no
C31 O1 C8 117.93(14) yes
C34 O2 C23 118.25(17) yes
C81 O3 C58 117.96(14) yes
C84 O4 C73 122.5(3) yes
C73 O4 C94 147.7(6) yes
F1 P1 F2 178.66(11) yes
F1 P1 F3 90.27(10) yes
F2 P1 F3 89.01(12) yes
F1 P1 F4 89.41(9) yes
F2 P1 F4 91.32(12) yes
F3 P1 F4 179.51(11) yes
F1 P1 F5 88.61(9) yes
F2 P1 F5 90.26(11) yes
F3 P1 F5 89.72(11) yes
F4 P1 F5 90.64(11) yes
F1 P1 F6 90.54(9) yes
F2 P1 F6 90.60(11) yes
F3 P1 F6 90.38(10) yes
F4 P1 F6 89.25(9) yes
F5 P1 F6 179.14(10) yes
F11 P2 F12 178.27(12) yes
F11 P2 F13 90.68(10) yes
F12 P2 F13 90.04(10) yes
F11 P2 F14 88.67(10) yes
F12 P2 F14 90.62(9) yes
F13 P2 F14 179.18(10) yes
F11 P2 F15 89.37(11) yes
F12 P2 F15 89.06(10) yes
F13 P2 F15 90.13(10) yes
F14 P2 F15 90.36(10) yes
F11 P2 F16 90.63(13) yes
F12 P2 F16 90.95(12) yes
F13 P2 F16 89.49(10) yes
F14 P2 F16 90.02(10) yes
F15 P2 F16 179.62(11) yes
F21 P3 F22 177.8(2) yes
F21 P3 F23 89.6(2) yes
F22 P3 F23 88.37(16) yes
F21 P3 F24 95.2(3) yes
F22 P3 F24 86.7(2) yes
F23 P3 F24 174.7(2) yes
F21 P3 F25 90.67(17) yes
F22 P3 F25 90.27(17) yes
F23 P3 F25 90.4(2) yes
F24 P3 F25 91.5(2) yes
F21 P3 F26 89.57(16) yes
F22 P3 F26 89.53(17) yes
F23 P3 F26 90.4(2) yes
F24 P3 F26 87.6(2) yes
F25 P3 F26 179.1(2) yes
F51 P3 F53 89.9(9) yes
F52 P3 F53 96.9(11) yes
F51 P3 F54 79.2(9) yes
F52 P3 F54 93.3(11) yes
F53 P3 F54 167.8(12) yes
F51 P3 F55 88.2(9) yes
F52 P3 F55 86.4(11) yes
F53 P3 F55 84.6(11) yes
F54 P3 F55 89.5(10) yes
F51 P3 F56 85.9(9) yes
F52 P3 F56 100.8(12) yes
F53 P3 F56 85.1(11) yes
F54 P3 F56 99.5(11) yes
F55 P3 F56 168.0(11) yes
F31 P4 F32 178.3(2) yes
F31 P4 F33 91.2(2) yes
F32 P4 F33 89.9(2) yes
F31 P4 F34 87.1(2) yes
F32 P4 F34 91.8(3) yes
F33 P4 F34 177.8(3) yes
F31 P4 F35 89.51(18) yes
F32 P4 F35 89.3(2) yes
F33 P4 F35 88.6(3) yes
F34 P4 F35 90.1(3) yes
F31 P4 F36 89.31(19) yes
F32 P4 F36 91.9(2) yes
F33 P4 F36 90.2(2) yes
F34 P4 F36 91.1(3) yes
F35 P4 F36 178.3(3) yes
F31 P5 F42 172.2(4) yes
F31 P5 F43 90.5(4) yes
F31 P5 F44 89.2(3) yes
F31 P5 F45 82.8(3) yes
F31 P5 F46 93.0(4) yes
F42 P5 F43 91.6(4) yes
F42 P5 F44 88.2(4) yes
F43 P5 F44 176.2(5) yes
F42 P5 F45 89.8(4) yes
F43 P5 F45 89.4(4) yes
F44 P5 F45 86.8(4) yes
F42 P5 F46 94.3(4) yes
F43 P5 F46 94.3(4) yes
F44 P5 F46 89.5(4) yes
F45 P5 F46 174.4(5) yes

loop_
_geom_bond_atom_site_label_1
_geom_bond_atom_site_label_2
_geom_bond_distance
_geom_bond_publ_flag
Co1 N1 2.1331(14) yes
Co1 N2 2.0147(13) yes
Co1 N3 2.1214(13) yes
Co1 N4 2.1751(15) yes
Co1 N5 2.0282(15) yes
Co1 N6 2.1751(16) yes
Co2 N7 2.1332(14) yes
Co2 N8 1.9762(13) yes
Co2 N9 2.1190(14) yes
Co2 N10 2.0982(14) yes
Co2 N11 1.9693(15) yes
Co2 N12 2.1161(16) yes
N1 C1 1.338(2) yes
N1 C5 1.349(2) yes
N2 C6 1.3392(19) yes
N2 C10 1.3481(19) yes
N3 C11 1.3527(19) yes
N3 C15 1.339(2) yes
N4 C16 1.340(2) yes
N4 C20 1.351(2) yes
N5 C21 1.349(2) yes
N5 C25 1.339(2) yes
N6 C26 1.353(2) yes
N6 C30 1.338(3) yes
N7 C51 1.344(2) yes
N7 C55 1.351(2) yes
N8 C56 1.339(2) yes
N8 C60 1.346(2) yes
N9 C61 1.351(2) yes
N9 C65 1.341(2) yes
N10 C66 1.337(2) yes
N10 C70 1.354(2) yes
N11 C71 1.339(2) yes
N11 C75 1.347(2) yes
N12 C76 1.350(3) yes
N12 C80 1.341(3) yes
N37 C37 1.120(4) yes
N39 C39 1.153(7) yes
C1 C2 1.382(3) yes
C1 H11 0.949 no
C2 C3 1.365(4) yes
C2 H21 0.941 no
C3 C4 1.385(3) yes
C3 H31 0.948 no
C4 C5 1.381(2) yes
C4 H41 0.933 no
C5 C6 1.479(2) yes
C6 C7 1.384(2) yes
C7 C8 1.393(2) yes
C7 H71 0.927 no
C8 C9 1.399(2) yes
C8 O1 1.3420(19) yes
C9 C10 1.380(2) yes
C9 H91 0.955 no
C10 C11 1.478(2) yes
C11 C12 1.388(2) yes
C12 C13 1.391(2) yes
C12 H121 0.937 no
C13 C14 1.377(3) yes
C13 H131 0.943 no
C14 C15 1.387(3) yes
C14 H141 0.944 no
C15 H151 0.963 no
C16 C17 1.387(3) yes
C16 H161 0.932 no
C17 C18 1.377(3) yes
C17 H171 0.924 no
C18 C19 1.385(3) yes
C18 H181 0.967 no
C19 C20 1.391(3) yes
C19 H191 0.946 no
C20 C21 1.479(2) yes
C21 C22 1.378(2) yes
C22 C23 1.398(3) yes
C22 H221 0.957 no
C23 C24 1.393(3) yes
C23 O2 1.341(2) yes
C24 C25 1.392(3) yes
C24 H241 0.928 no
C25 C26 1.478(3) yes
C26 C27 1.393(3) yes
C27 C28 1.376(3) yes
C27 H271 0.955 no
C28 C29 1.370(4) yes
C28 H281 0.929 no
C29 C30 1.391(3) yes
C29 H291 0.921 no
C30 H301 0.942 no
C31 C32 1.509(3) yes
C31 O1 1.443(2) yes
C31 H311 0.981 no
C31 H312 0.985 no
C32 C33 1.511(4) yes
C32 H321 0.993 no
C32 H322 0.975 no
C33 H331 0.978 no
C33 H332 0.977 no
C33 H333 0.976 no
C34 C35 1.518(3) yes
C34 O2 1.435(3) yes
C34 H341 0.994 no
C34 H342 1.003 no
C35 C36 1.517(4) yes
C35 H351 0.965 no
C35 H352 0.975 no
C36 H361 1.000 no
C36 H362 0.992 no
C36 H363 0.986 no
C37 C38 1.427(5) yes
C38 H381 0.976 no
C38 H382 0.962 no
C38 H383 0.971 no
C39 C40 1.431(7) yes
C40 H401 0.968 no
C40 H402 0.962 no
C40 H403 0.971 no
C51 C52 1.386(3) yes
C51 H511 0.952 no
C52 C53 1.375(3) yes
C52 H521 0.960 no
C53 C54 1.390(3) yes
C53 H531 0.947 no
C54 C55 1.387(2) yes
C54 H541 0.934 no
C55 C56 1.479(2) yes
C56 C57 1.386(2) yes
C57 C58 1.395(2) yes
C57 H571 0.939 no
C58 C59 1.402(2) yes
C58 O3 1.343(2) yes
C59 C60 1.382(2) yes
C59 H591 0.930 no
C60 C61 1.481(2) yes
C61 C62 1.388(2) yes
C62 C63 1.388(3) yes
C62 H621 0.945 no
C63 C64 1.380(3) yes
C63 H631 0.936 no
C64 C65 1.387(3) yes
C64 H641 0.927 no
C65 H651 0.950 no
C66 C67 1.389(3) yes
C66 H661 0.950 no
C67 C68 1.371(4) yes
C67 H671 0.935 no
C68 C69 1.386(3) yes
C68 H681 0.936 no
C69 C70 1.389(3) yes
C69 H691 0.931 no
C70 C71 1.479(2) yes
C71 C72 1.389(2) yes
C72 C73 1.391(3) yes
C72 H721 0.956 no
C73 C74 1.386(4) yes
C73 O4 1.332(3) yes
C74 C75 1.382(3) yes
C74 H741 0.936 no
C75 C76 1.470(3) yes
C76 C77 1.388(3) yes
C77 C78 1.369(4) yes
C77 H771 0.930 no
C78 C79 1.372(5) yes
C78 H781 0.942 no
C79 C80 1.392(4) yes
C79 H791 0.933 no
C80 H801 0.958 no
C81 C82 1.515(3) yes
C81 O3 1.447(2) yes
C81 H811 0.981 no
C81 H812 0.979 no
C82 C83 1.520(4) yes
C82 H821 0.980 no
C82 H822 0.984 no
C83 H831 0.972 no
C83 H832 0.971 no
C83 H833 0.964 no
C84 C85 1.532(6) yes
C84 O4 1.339(5) yes
C84 H841 0.960 no
C84 H842 0.960 no
C85 C86 1.492(8) yes
C85 H851 0.960 no
C85 H852 0.960 no
C86 H861 0.960 no
C86 H862 0.960 no
C86 H863 0.960 no
C86 H962 1.264 no
C94 C95 1.562(8) yes
C94 O4 1.157(8) yes
C94 H941 0.960 no
C94 H942 0.960 no
C95 C96 1.449(8) yes
C95 H951 0.960 no
C95 H952 0.960 no
C96 H961 0.960 no
C96 H962 0.960 no
C96 H963 0.960 no
P1 F1 1.5847(14) yes
P1 F2 1.5900(16) yes
P1 F3 1.5886(17) yes
P1 F4 1.5873(16) yes
P1 F5 1.5980(16) yes
P1 F6 1.5916(15) yes
P2 F11 1.5983(17) yes
P2 F12 1.5846(15) yes
P2 F13 1.5936(15) yes
P2 F14 1.5888(15) yes
P2 F15 1.5918(16) yes
P2 F16 1.5880(17) yes
P3 F21 1.558(2) yes
P3 F22 1.607(2) yes
P3 F23 1.587(3) yes
P3 F24 1.584(3) yes
P3 F25 1.574(3) yes
P3 F26 1.585(3) yes
P3 F51 1.622(14) yes
P3 F52 1.428(14) yes
P3 F53 1.524(14) yes
P3 F54 1.542(16) yes
P3 F55 1.590(15) yes
P3 F56 1.483(15) yes
P4 F31 1.633(3) yes
P4 F32 1.572(4) yes
P4 F33 1.575(4) yes
P4 F34 1.556(4) yes
P4 F35 1.607(3) yes
P4 F36 1.549(4) yes
P5 F42 1.562(6) yes
P5 F43 1.532(6) yes
P5 F44 1.621(5) yes
P5 F45 1.619(5) yes
P5 F46 1.532(6) yes
